data_7011236
loop_
_publ_author_name
'Reddy, K. Rajender'
'Tsai, Wei-Wen'
'Surekha, K.'
'Lee, Gene-Hsiang'
'Peng, Shie-Ming'
'Chen, Jwu-Ting'
'Liu, Shiuh-Tzung'

_publ_section_title
;
 Ligand effects on palladium complex catalyzed copolymerization of
 ethylene/carbon monoxide
;
_journal_issue 8
_journal_name_full 'Journal of the Chemical Society, Dalton Transactions'
_journal_page_first 1776
_journal_paper_doi 10.1039/b109290a
_journal_year 2002
_chemical_formula_sum 'C26 H25 Cl N O P Pd'
_chemical_formula_weight 540.29
_chemical_name_systematic
; 
? 
;
_space_group_IT_number 2
_symmetry_cell_setting triclinic
_symmetry_space_group_name_Hall '-P 1'
_symmetry_space_group_name_H-M 'P -1'
_atom_sites_solution_hydrogens geom
_atom_sites_solution_primary direct
_atom_sites_solution_secondary difmap
_audit_creation_method SHELXL-97
_cell_angle_alpha 103.0520(10)
_cell_angle_beta 101.3450(10)
_cell_angle_gamma 92.2640(10)
_cell_formula_units_Z 2
_cell_length_a 8.9142(2)
_cell_length_b 10.3657(2)
_cell_length_c 14.4963(3)
_cell_measurement_reflns_used 8960
_cell_measurement_temperature 295(2)
_cell_measurement_theta_max 27.50
_cell_measurement_theta_min 1.48
_cell_volume 1274.44(5)
_computing_cell_refinement 'Bruker SAINT'
_computing_data_collection 'Bruker SMART'
_computing_data_reduction 'Bruker SAINT'
_computing_molecular_graphics 'Bruker SHELXTL'
_computing_publication_material 'Bruker SHELXTL'
_computing_structure_refinement 'SHELXL-97 (Sheldrick, 1997)'
_computing_structure_solution 'SHELXS-97 (Sheldrick, 1990)'
_diffrn_ambient_temperature 295(2)
_diffrn_measured_fraction_theta_full 0.998
_diffrn_measured_fraction_theta_max 0.998
_diffrn_measurement_method '\w scans'
_diffrn_radiation_monochromator graphite
_diffrn_radiation_source 'fine-focus sealed tube'
_diffrn_radiation_type MoK\a
_diffrn_radiation_wavelength 0.71073
_diffrn_reflns_av_R_equivalents 0.0472
_diffrn_reflns_av_sigmaI/netI 0.0588
_diffrn_reflns_limit_h_max 11
_diffrn_reflns_limit_h_min -11
_diffrn_reflns_limit_k_max 13
_diffrn_reflns_limit_k_min -13
_diffrn_reflns_limit_l_max 18
_diffrn_reflns_limit_l_min -18
_diffrn_reflns_number 16566
_diffrn_reflns_theta_full 27.50
_diffrn_reflns_theta_max 27.50
_diffrn_reflns_theta_min 1.48
_exptl_absorpt_coefficient_mu 0.913
_exptl_absorpt_correction_T_max 0.8620
_exptl_absorpt_correction_T_min 0.7261
_exptl_absorpt_correction_type multi-scan
_exptl_crystal_colour colorless
_exptl_crystal_density_diffrn 1.408
_exptl_crystal_density_meas ?
_exptl_crystal_density_method 'not measured'
_exptl_crystal_description plate
_exptl_crystal_F_000 548
_exptl_crystal_size_max 0.20
_exptl_crystal_size_mid 0.15
_exptl_crystal_size_min 0.10
_refine_diff_density_max 0.830
_refine_diff_density_min -0.850
_refine_diff_density_rms 0.120
_refine_ls_extinction_method none
_refine_ls_goodness_of_fit_ref 1.137
_refine_ls_hydrogen_treatment mixed
_refine_ls_matrix_type full
_refine_ls_number_parameters 289
_refine_ls_number_reflns 5854
_refine_ls_number_restraints 0
_refine_ls_restrained_S_all 1.137
_refine_ls_R_factor_all 0.0761
_refine_ls_R_factor_gt 0.0503
_refine_ls_shift/su_max 0.001
_refine_ls_shift/su_mean 0.000
_refine_ls_structure_factor_coef Fsqd
_refine_ls_weighting_details 'calc w=1/[\s^2^(Fo^2^)+(0.0532P)^2^+0.7492P] where P=(Fo^2^+2Fc^2^)/3'
_refine_ls_weighting_scheme calc
_refine_ls_wR_factor_gt 0.1119
_refine_ls_wR_factor_ref 0.1233
_reflns_number_gt 4528
_reflns_number_total 5854
_reflns_threshold_expression >2sigma(I)
_cod_data_source_file b109290a.txt
_cod_data_source_block ic5428
_cod_depositor_comments
;
The following automatic conversions were performed:
'_symmetry_cell_setting' value 'Triclinic' changed to 'triclinic'
according to '/home/saulius/struct/CIF-dictionaries/cif_core.dic'
dictionary named 'cif_core.dic' version 2.4.1 from 2010-06-29.

Automatic conversion script
Id: cif_fix_enum 1527 2010-12-29 10:47:43Z saulius 

The following automatic conversions were performed:

'_exptl_crystal_density_meas' value 'not_measured' was changed to '?'
- the value is perceived as not measured.

Automatic conversion script
Id: cif_fix_values 3008 2015-01-20 13:52:24Z robertas 
;
_cod_original_cell_volume 1274.43(5)
_cod_original_sg_symbol_H-M P-1
_cod_database_code 7011236

loop_
_symmetry_equiv_pos_as_xyz
'x, y, z'
'-x, -y, -z'

loop_
_atom_site_label
_atom_site_type_symbol
_atom_site_fract_x
_atom_site_fract_y
_atom_site_fract_z
_atom_site_U_iso_or_equiv
_atom_site_adp_type
_atom_site_occupancy
_atom_site_symmetry_multiplicity
_atom_site_calc_flag
_atom_site_refinement_flags
_atom_site_disorder_assembly
_atom_site_disorder_group
Pd Pd 0.80527(4) 0.98873(3) 0.70750(2) 0.03229(11) Uani 1 1 d . . .
Cl Cl 0.97524(17) 1.16609(13) 0.81391(9) 0.0617(4) Uani 1 1 d . . .
P1 P 0.67083(12) 0.80819(10) 0.61351(8) 0.0321(2) Uani 1 1 d . . .
N1 N 0.7687(4) 0.9031(3) 0.8262(2) 0.0377(8) Uani 1 1 d . . .
C1 C 0.8320(6) 1.0691(4) 0.5950(3) 0.0458(11) Uani 1 1 d . . .
H1A H 0.7715 1.0148 0.5356 0.069 Uiso 1 1 calc R . .
H1B H 0.9382 1.0730 0.5911 0.069 Uiso 1 1 calc R . .
H1C H 0.7987 1.1572 0.6053 0.069 Uiso 1 1 calc R . .
C3 C 0.7693(4) 0.6715(4) 0.6528(3) 0.0361(9) Uani 1 1 d . . .
C4 C 0.8012(5) 0.5638(4) 0.5860(4) 0.0446(10) Uani 1 1 d . . .
H4A H 0.7710 0.5599 0.5202 0.054 Uiso 1 1 calc R . .
C5 C 0.8781(6) 0.4609(5) 0.6159(4) 0.0574(13) Uani 1 1 d . . .
H5A H 0.9005 0.3896 0.5704 0.069 Uiso 1 1 calc R . .
C6 C 0.9206(6) 0.4656(5) 0.7137(5) 0.0635(15) Uani 1 1 d . . .
H6A H 0.9728 0.3979 0.7344 0.076 Uiso 1 1 calc R . .
C7 C 0.8859(6) 0.5698(5) 0.7796(4) 0.0579(13) Uani 1 1 d . . .
H7A H 0.9108 0.5701 0.8451 0.069 Uiso 1 1 calc R . .
C8 C 0.8138(5) 0.6764(4) 0.7517(3) 0.0416(10) Uani 1 1 d . . .
C10 C 0.7822(5) 0.7820(5) 0.8298(3) 0.0456(11) Uani 1 1 d . . .
H10A H 0.7710 0.7590 0.8866 0.055 Uiso 1 1 calc R . .
C11 C 0.4793(4) 0.7872(4) 0.6361(3) 0.0327(8) Uani 1 1 d . . .
C12 C 0.4194(5) 0.6670(5) 0.6467(3) 0.0472(11) Uani 1 1 d . . .
H12A H 0.4782 0.5946 0.6427 0.057 Uiso 1 1 calc R . .
C13 C 0.2719(6) 0.6547(5) 0.6631(4) 0.0579(13) Uani 1 1 d . . .
H13A H 0.2322 0.5744 0.6709 0.070 Uiso 1 1 calc R . .
C14 C 0.1852(5) 0.7610(6) 0.6679(3) 0.0572(14) Uani 1 1 d . . .
H14A H 0.0858 0.7523 0.6780 0.069 Uiso 1 1 calc R . .
C15 C 0.2440(5) 0.8813(5) 0.6579(3) 0.0508(12) Uani 1 1 d . . .
H15A H 0.1848 0.9534 0.6617 0.061 Uiso 1 1 calc R . .
C16 C 0.3904(5) 0.8935(5) 0.6424(3) 0.0415(10) Uani 1 1 d . . .
H16A H 0.4301 0.9746 0.6361 0.050 Uiso 1 1 calc R . .
C21 C 0.6449(5) 0.7673(4) 0.4822(3) 0.0356(9) Uani 1 1 d . . .
C22 C 0.7732(5) 0.7781(5) 0.4413(3) 0.0457(11) Uani 1 1 d . . .
H22A H 0.8699 0.8044 0.4810 0.055 Uiso 1 1 calc R . .
C23 C 0.7558(6) 0.7495(5) 0.3417(4) 0.0556(13) Uani 1 1 d . . .
H23A H 0.8412 0.7549 0.3143 0.067 Uiso 1 1 calc R . .
C24 C 0.6120(7) 0.7131(6) 0.2830(4) 0.0629(15) Uani 1 1 d . . .
H24A H 0.6005 0.6953 0.2161 0.075 Uiso 1 1 calc R . .
C25 C 0.4869(7) 0.7029(6) 0.3223(4) 0.0632(14) Uani 1 1 d . . .
H25A H 0.3903 0.6779 0.2821 0.076 Uiso 1 1 calc R . .
C26 C 0.5023(5) 0.7295(5) 0.4220(3) 0.0456(11) Uani 1 1 d . . .
H26A H 0.4162 0.7219 0.4483 0.055 Uiso 1 1 calc R . .
C31 C 0.7336(6) 0.9918(5) 0.9086(3) 0.0458(11) Uani 1 1 d . . .
C32 C 0.6251(7) 1.0792(6) 0.8924(4) 0.0687(16) Uani 1 1 d . . .
H32A H 0.5796 1.0821 0.8295 0.082 Uiso 1 1 calc R . .
C33 C 0.5837(9) 1.1634(7) 0.9713(5) 0.087(2) Uani 1 1 d . . .
H33A H 0.5081 1.2210 0.9610 0.105 Uiso 1 1 calc R . .
C34 C 0.6545(9) 1.1615(8) 1.0638(5) 0.093(2) Uani 1 1 d . . .
H34A H 0.6270 1.2182 1.1162 0.112 Uiso 1 1 calc R . .
C35 C 0.7651(8) 1.0768(7) 1.0795(4) 0.0777(18) Uani 1 1 d . . .
H35A H 0.8144 1.0775 1.1424 0.093 Uiso 1 1 calc R . .
C36 C 0.8040(6) 0.9899(6) 1.0020(4) 0.0588(13) Uani 1 1 d . . .
H36A H 0.8771 0.9304 1.0128 0.071 Uiso 1 1 calc R . .
O1 O 0.8768(17) 0.3885(11) 0.9819(8) 0.140(5) Uani 0.510(12) 1 d P A 1
H1 H 0.7967 0.3792 0.9266 0.210 Uiso 0.51 1 d P A 1
H1' H 0.9400 0.4602 0.9979 0.210 Uiso 0.51 1 d P A 1
O2 O 0.7527(15) 0.6253(13) 1.0309(10) 0.146(5) Uani 0.490(12) 1 d P A 2
H2 H 0.7481 0.5641 1.0605 0.219 Uiso 0.49 1 d P A 2
H2' H 0.8148 0.5911 1.0057 0.219 Uiso 0.49 1 d P A 2

loop_
_atom_site_aniso_label
_atom_site_aniso_U_11
_atom_site_aniso_U_22
_atom_site_aniso_U_33
_atom_site_aniso_U_23
_atom_site_aniso_U_13
_atom_site_aniso_U_12
Pd 0.03707(18) 0.03205(18) 0.02971(17) 0.01103(12) 0.00773(12) 0.00185(12)
Cl 0.0837(9) 0.0506(7) 0.0434(7) 0.0132(6) -0.0008(6) -0.0224(7)
P1 0.0310(5) 0.0330(5) 0.0346(6) 0.0105(4) 0.0098(4) 0.0031(4)
N1 0.0416(19) 0.041(2) 0.0329(18) 0.0123(15) 0.0104(15) 0.0050(16)
C1 0.056(3) 0.040(2) 0.044(3) 0.020(2) 0.006(2) -0.005(2)
C3 0.032(2) 0.035(2) 0.043(2) 0.0117(18) 0.0094(18) 0.0015(17)
C4 0.046(3) 0.035(2) 0.053(3) 0.009(2) 0.013(2) 0.0017(19)
C5 0.057(3) 0.036(3) 0.085(4) 0.015(3) 0.027(3) 0.015(2)
C6 0.063(3) 0.049(3) 0.088(4) 0.033(3) 0.016(3) 0.022(3)
C7 0.070(3) 0.052(3) 0.061(3) 0.030(3) 0.016(3) 0.018(3)
C8 0.040(2) 0.041(2) 0.054(3) 0.025(2) 0.015(2) 0.0060(19)
C10 0.054(3) 0.052(3) 0.038(2) 0.023(2) 0.013(2) 0.008(2)
C11 0.033(2) 0.037(2) 0.0273(19) 0.0054(16) 0.0090(16) 0.0002(17)
C12 0.044(3) 0.045(3) 0.053(3) 0.008(2) 0.018(2) -0.002(2)
C13 0.060(3) 0.055(3) 0.060(3) 0.009(3) 0.024(3) -0.014(3)
C14 0.036(2) 0.090(4) 0.043(3) 0.006(3) 0.016(2) -0.003(3)
C15 0.038(2) 0.073(4) 0.046(3) 0.017(2) 0.014(2) 0.016(2)
C16 0.041(2) 0.048(3) 0.041(2) 0.018(2) 0.0120(19) 0.0084(19)
C21 0.040(2) 0.036(2) 0.033(2) 0.0084(17) 0.0117(18) 0.0035(18)
C22 0.043(2) 0.049(3) 0.049(3) 0.012(2) 0.017(2) 0.006(2)
C23 0.066(3) 0.061(3) 0.051(3) 0.014(2) 0.033(3) 0.014(3)
C24 0.089(4) 0.064(3) 0.038(3) 0.010(2) 0.020(3) 0.012(3)
C25 0.062(3) 0.082(4) 0.041(3) 0.011(3) 0.006(2) -0.002(3)
C26 0.049(3) 0.054(3) 0.034(2) 0.009(2) 0.011(2) 0.001(2)
C31 0.057(3) 0.052(3) 0.033(2) 0.015(2) 0.016(2) 0.004(2)
C32 0.084(4) 0.076(4) 0.045(3) 0.009(3) 0.011(3) 0.034(3)
C33 0.109(5) 0.090(5) 0.073(4) 0.017(4) 0.038(4) 0.050(4)
C34 0.126(6) 0.102(5) 0.053(4) -0.001(4) 0.040(4) 0.027(5)
C35 0.102(5) 0.094(5) 0.037(3) 0.008(3) 0.021(3) 0.018(4)
C36 0.067(3) 0.072(4) 0.042(3) 0.018(3) 0.015(2) 0.009(3)
O1 0.231(14) 0.082(7) 0.093(8) -0.033(6) 0.067(9) -0.021(8)
O2 0.133(10) 0.137(11) 0.136(11) -0.007(9) 0.002(8) -0.010(8)

loop_
_atom_type_symbol
_atom_type_description
_atom_type_scat_dispersion_real
_atom_type_scat_dispersion_imag
_atom_type_scat_source
C C 0.0033 0.0016 'International Tables Vol C Tables 4.2.6.8 and 6.1.1.4'
H H 0.0000 0.0000 'International Tables Vol C Tables 4.2.6.8 and 6.1.1.4'
N N 0.0061 0.0033 'International Tables Vol C Tables 4.2.6.8 and 6.1.1.4'
P P 0.1023 0.0942 'International Tables Vol C Tables 4.2.6.8 and 6.1.1.4'
Cl Cl 0.1484 0.1585 'International Tables Vol C Tables 4.2.6.8 and 6.1.1.4'
Pd Pd -0.9988 1.0072 'International Tables Vol C Tables 4.2.6.8 and 6.1.1.4'
O O 0.0106 0.0060 'International Tables Vol C Tables 4.2.6.8 and 6.1.1.4'

loop_
_geom_angle_atom_site_label_1
_geom_angle_atom_site_label_2
_geom_angle_atom_site_label_3
_geom_angle
_geom_angle_site_symmetry_1
_geom_angle_site_symmetry_3
_geom_angle_publ_flag
C1 Pd N1 178.14(16) . . ?
C1 Pd P1 94.07(13) . . ?
N1 Pd P1 85.03(10) . . ?
C1 Pd Cl 88.71(13) . . ?
N1 Pd Cl 92.37(10) . . ?
P1 Pd Cl 172.74(5) . . ?
C11 P1 C21 105.00(19) . . ?
C11 P1 C3 104.33(19) . . ?
C21 P1 C3 105.35(19) . . ?
C11 P1 Pd 113.07(13) . . ?
C21 P1 Pd 123.07(14) . . ?
C3 P1 Pd 104.30(14) . . ?
C10 N1 C31 117.6(4) . . ?
C10 N1 Pd 125.5(3) . . ?
C31 N1 Pd 116.9(3) . . ?
C4 C3 C8 119.3(4) . . ?
C4 C3 P1 120.9(3) . . ?
C8 C3 P1 119.7(3) . . ?
C3 C4 C5 120.9(5) . . ?
C6 C5 C4 119.5(5) . . ?
C7 C6 C5 119.7(5) . . ?
C6 C7 C8 121.8(5) . . ?
C7 C8 C3 118.6(4) . . ?
C7 C8 C10 116.4(4) . . ?
C3 C8 C10 124.9(4) . . ?
N1 C10 C8 125.4(4) . . ?
C16 C11 C12 119.1(4) . . ?
C16 C11 P1 119.0(3) . . ?
C12 C11 P1 121.9(3) . . ?
C13 C12 C11 120.1(5) . . ?
C14 C13 C12 119.7(5) . . ?
C13 C14 C15 120.6(4) . . ?
C16 C15 C14 119.6(5) . . ?
C15 C16 C11 120.9(4) . . ?
C26 C21 C22 119.1(4) . . ?
C26 C21 P1 122.0(3) . . ?
C22 C21 P1 118.9(3) . . ?
C23 C22 C21 119.9(5) . . ?
C24 C23 C22 120.0(5) . . ?
C25 C24 C23 120.4(5) . . ?
C24 C25 C26 120.4(5) . . ?
C21 C26 C25 120.2(4) . . ?
C32 C31 C36 120.3(5) . . ?
C32 C31 N1 117.9(4) . . ?
C36 C31 N1 121.8(4) . . ?
C31 C32 C33 119.3(5) . . ?
C34 C33 C32 120.1(6) . . ?
C35 C34 C33 120.3(6) . . ?
C34 C35 C36 120.2(6) . . ?
C31 C36 C35 119.7(5) . . ?

loop_
_geom_bond_atom_site_label_1
_geom_bond_atom_site_label_2
_geom_bond_distance
_geom_bond_site_symmetry_2
_geom_bond_publ_flag
Pd C1 2.040(4) . ?
Pd N1 2.177(3) . ?
Pd P1 2.1963(11) . ?
Pd Cl 2.3737(12) . ?
P1 C11 1.815(4) . ?
P1 C21 1.820(4) . ?
P1 C3 1.835(4) . ?
N1 C10 1.277(5) . ?
N1 C31 1.430(6) . ?
C3 C4 1.382(6) . ?
C3 C8 1.399(6) . ?
C4 C5 1.395(6) . ?
C5 C6 1.383(8) . ?
C6 C7 1.361(7) . ?
C7 C8 1.397(6) . ?
C8 C10 1.466(6) . ?
C11 C16 1.380(6) . ?
C11 C12 1.388(6) . ?
C12 C13 1.388(7) . ?
C13 C14 1.368(8) . ?
C14 C15 1.381(7) . ?
C15 C16 1.373(6) . ?
C21 C26 1.379(6) . ?
C21 C22 1.399(6) . ?
C22 C23 1.383(7) . ?
C23 C24 1.377(8) . ?
C24 C25 1.359(8) . ?
C25 C26 1.386(6) . ?
C31 C32 1.374(7) . ?
C31 C36 1.381(7) . ?
C32 C33 1.395(8) . ?
C33 C34 1.371(9) . ?
C34 C35 1.366(9) . ?
C35 C36 1.383(8) . ?
